data_7042037
loop_
_publ_author_name
'Martin, Lee'
'Wallis, John D.'
'Guziak, Milena'
'Maksymiw, Peter'
'Konalian-Kempf, Florence'
'Christian, Anthony'
'Nakatsuji, Shin'ichi'
'Yamada, Jun'ichi'
'Akutsu, Hiroki'

_publ_section_title
;
 Enantiopure and racemic radical-cation salts of
 bis(2'-hydroxylpropylthio)(ethylenedithio)TTF with polyiodide anions.
;
_journal_issue 13
_journal_name_full 'Dalton transactions (Cambridge, England : 2003)'
_journal_page_first 4225
_journal_page_last 4234
_journal_paper_doi 10.1039/c6dt04645b
_journal_volume 46
_journal_year 2017
_chemical_absolute_configuration syn
_chemical_formula_sum 'C14 H18 I3 O2 S8'
_chemical_formula_weight 855.46
_chemical_name_systematic
;
R,R-Bis(2-hydroxypropylthio)(ethylenedithio)
tetrathiafulvalene.triodide. Semiconducting phase, Z=6
;
_space_group_crystal_system triclinic
_space_group_IT_number 1
_space_group_name_Hall 'P 1'
_space_group_name_H-M_alt 'P 1'
_symmetry_space_group_name_Hall 'P 1'
_symmetry_space_group_name_H-M 'P 1'
_atom_sites_solution_hydrogens mixed
_audit_creation_method SHELXL-2013
_audit_update_record
;
2017-02-09 deposited with the CCDC.
2017-02-10 downloaded from the CCDC.
;
_cell_angle_alpha 91.300(4)
_cell_angle_beta 101.304(4)
_cell_angle_gamma 95.309(4)
_cell_formula_units_Z 6
_cell_length_a 9.9238(5)
_cell_length_b 15.8805(7)
_cell_length_c 24.2594(10)
_cell_measurement_reflns_used 7931
_cell_measurement_temperature 155(2)
_cell_measurement_theta_max 29.0552
_cell_measurement_theta_min 2.9744
_cell_volume 3729.6(3)
_computing_cell_refinement
;
CrysAlisPro, Agilent Technologies,
Version 1.171.35.11 (release 16-05-2011 CrysAlis171 .NET)
(compiled May 16 2011,17:55:39)
;
_computing_data_collection
;
CrysAlisPro, Agilent Technologies,
Version 1.171.35.11 (release 16-05-2011 CrysAlis171 .NET)
(compiled May 16 2011,17:55:39)
;
_computing_data_reduction
;
CrysAlisPro, Agilent Technologies,
Version 1.171.35.11 (release 16-05-2011 CrysAlis171 .NET)
(compiled May 16 2011,17:55:39)
;
_computing_molecular_graphics 'Mercury CSD 2.0'
_computing_publication_material 'Mercury CSD 2.0'
_computing_structure_refinement 'SHELXL-2013 (Sheldrick, 2013)'
_computing_structure_solution SHELXS
_diffrn_ambient_temperature 155(2)
_diffrn_detector_area_resol_mean 15.9832
_diffrn_measured_fraction_theta_full 0.972
_diffrn_measured_fraction_theta_max 0.836
_diffrn_measurement_device_type 'Xcalibur, Sapphire3'
_diffrn_measurement_method '\w scans'
_diffrn_radiation_monochromator graphite
_diffrn_radiation_source 'Enhance (Mo) X-ray Source'
_diffrn_radiation_type MoK\a
_diffrn_radiation_wavelength 0.71075
_diffrn_reflns_av_R_equivalents 0.0381
_diffrn_reflns_av_unetI/netI 0.0973
_diffrn_reflns_Laue_measured_fraction_full 0.972
_diffrn_reflns_Laue_measured_fraction_max 0.836
_diffrn_reflns_limit_h_max 12
_diffrn_reflns_limit_h_min -12
_diffrn_reflns_limit_k_max 19
_diffrn_reflns_limit_k_min -14
_diffrn_reflns_limit_l_max 25
_diffrn_reflns_limit_l_min -32
_diffrn_reflns_number 27193
_diffrn_reflns_point_group_measured_fraction_full 0.660
_diffrn_reflns_point_group_measured_fraction_max 0.559
_diffrn_reflns_theta_full 27.000
_diffrn_reflns_theta_max 29.120
_diffrn_reflns_theta_min 2.980
_exptl_absorpt_coefficient_mu 4.453
_exptl_absorpt_correction_T_max 0.917
_exptl_absorpt_correction_T_min 0.372
_exptl_absorpt_correction_type analytical
_exptl_absorpt_process_details
;
CrysAlisPro, Agilent Technologies,
Version 1.171.35.11 (release 16-05-2011 CrysAlis171 .NET)
(compiled May 16 2011,17:55:39)
Analytical numeric absorption correction using a multifaceted crystal
            model based on expressions derived by R.C. Clark & J.S. Reid.
(Clark, R. C. & Reid, J. S. (1995). Acta Cryst.
;
_exptl_crystal_colour brown
_exptl_crystal_density_diffrn 2.285
_exptl_crystal_description 'thin plate'
_exptl_crystal_F_000 2430
_exptl_crystal_size_max 0.5459
_exptl_crystal_size_mid 0.2137
_exptl_crystal_size_min 0.0309
_refine_diff_density_max 1.427
_refine_diff_density_min -1.431
_refine_diff_density_rms 0.217
_refine_ls_abs_structure_details
;
 Classical Flack method preferred over Parsons because s.u. lower.
;
_refine_ls_abs_structure_Flack -0.01(2)
_refine_ls_extinction_method none
_refine_ls_goodness_of_fit_ref 1.055
_refine_ls_hydrogen_treatment mixed
_refine_ls_matrix_type full
_refine_ls_number_parameters 1444
_refine_ls_number_reflns 22468
_refine_ls_number_restraints 1960
_refine_ls_restrained_S_all 1.201
_refine_ls_R_factor_all 0.0801
_refine_ls_R_factor_gt 0.0636
_refine_ls_shift/su_max 0.012
_refine_ls_shift/su_mean 0.001
_refine_ls_structure_factor_coef Fsqd
_refine_ls_weighting_details 'w=1/[\s^2^(Fo^2^)+(0.0333P)^2^] where P=(Fo^2^+2Fc^2^)/3'
_refine_ls_weighting_scheme calc
_refine_ls_wR_factor_gt 0.1125
_refine_ls_wR_factor_ref 0.1220
_reflns_Friedel_coverage 0.338
_reflns_Friedel_fraction_full 0.348
_reflns_Friedel_fraction_max 0.283
_reflns_number_gt 18604
_reflns_number_total 22468
_reflns_threshold_expression 'I > 2\s(I)'
_cod_data_source_file c6dt04645b2.cif
_cod_data_source_block RRTRIALN18
_cod_depositor_comments 'Adding full bibliography for 7042035--7042039.cif.'
_cod_database_code 7042037
_shelx_space_group_comment
;
The symmetry employed for this shelxl refinement is uniquely defined
by the following loop, which should always be used as a source of
symmetry information in preference to the above space-group names.
They are only intended as comments.
;
_shelxl_version_number 2013-4

loop_
_space_group_symop_operation_xyz
'x, y, z'

loop_
_atom_site_label
_atom_site_type_symbol
_atom_site_fract_x
_atom_site_fract_y
_atom_site_fract_z
_atom_site_U_iso_or_equiv
_atom_site_adp_type
_atom_site_occupancy
_atom_site_site_symmetry_order
_atom_site_calc_flag
_atom_site_refinement_flags_posn
_atom_site_refinement_flags_adp
_atom_site_refinement_flags_occupancy
_atom_site_disorder_assembly
_atom_site_disorder_group
I1 I 1.2130(2) 0.12616(13) 0.08549(8) 0.0388(4) Uani 1 1 d . U . . .
I2 I 1.0293(2) 0.25808(13) 0.09194(8) 0.0291(3) Uani 1 1 d . U . . .
I3 I 0.8467(2) 0.39211(14) 0.09733(9) 0.0449(4) Uani 1 1 d . U . . .
I4 I 1.3315(2) -0.00696(12) 0.35485(8) 0.0240(3) Uani 1 1 d . U . . .
I5 I 1.1966(2) 0.14461(12) 0.37884(8) 0.0224(3) Uani 1 1 d . U . . .
I6 I 1.0482(2) 0.28690(12) 0.39649(8) 0.0295(3) Uani 1 1 d . U . . .
I7 I 0.8790(2) 0.45793(13) 0.42823(8) 0.0362(3) Uani 1 1 d . U . . .
I8 I 0.6878(2) 0.58061(12) 0.43286(8) 0.0245(3) Uani 1 1 d . U . . .
I9 I 0.4759(2) 0.70234(13) 0.42329(8) 0.0314(3) Uani 1 1 d . U . . .
I10 I 0.1907(2) 0.08151(13) 0.74394(9) 0.0373(3) Uani 1 1 d . U . . .
I11 I 0.0615(2) 0.24043(13) 0.73269(8) 0.0273(3) Uani 1 1 d . U . . .
I12 I -0.0640(2) 0.40156(13) 0.72490(9) 0.0435(4) Uani 1 1 d . U . . .
I13 I -0.2214(2) 0.61803(13) 0.73189(8) 0.0365(3) Uani 1 1 d . U . . .
I14 I -0.4032(2) 0.74842(13) 0.73952(8) 0.0285(3) Uani 1 1 d . U . . .
I15 I -0.5967(2) 0.87751(12) 0.74933(8) 0.0308(3) Uani 1 1 d . U . . .
I16 I -0.2806(2) 0.66528(13) 1.02559(8) 0.0322(3) Uani 1 1 d . U . . .
I17 I -0.4370(2) 0.81162(13) 1.04342(8) 0.0277(3) Uani 1 1 d . U . . .
I18 I -0.5925(2) 0.95087(13) 1.06114(9) 0.0352(3) Uani 1 1 d . U . . .
S1 S 0.8231(5) -0.0204(3) 0.1169(2) 0.0269(11) Uani 1 1 d D U . . .
S2 S 1.0729(5) 0.0395(3) 0.2383(2) 0.0284(12) Uani 1 1 d D U . . .
S3 S 0.7025(4) 0.1328(3) 0.14484(18) 0.0184(9) Uani 1 1 d . U . . .
S4 S 0.9126(5) 0.1846(3) 0.24408(19) 0.0209(10) Uani 1 1 d . U . . .
S5 S 0.5445(5) 0.2912(3) 0.15831(19) 0.0225(10) Uani 1 1 d . U . . .
S6 S 0.7472(5) 0.3531(3) 0.25854(19) 0.0213(10) Uani 1 1 d . U . . .
S7 S 0.3796(5) 0.4403(4) 0.1606(2) 0.0293(12) Uani 1 1 d . U . . .
S8 S 0.6086(5) 0.5108(3) 0.2721(2) 0.0269(11) Uani 1 1 d . U . . .
S9 S 0.3516(5) 0.4579(3) 0.3553(2) 0.0244(11) Uani 1 1 d D U . . .
S10 S 0.1094(5) 0.3810(3) 0.2341(2) 0.0252(11) Uani 1 1 d D U . . .
S11 S 0.4873(5) 0.3067(3) 0.33483(19) 0.0210(10) Uani 1 1 d . U . . .
S12 S 0.2895(5) 0.2447(3) 0.23418(19) 0.0221(10) Uani 1 1 d . U . . .
S13 S 0.6601(5) 0.1534(3) 0.32990(19) 0.0214(10) Uani 1 1 d . U . . .
S14 S 0.4744(5) 0.0803(3) 0.22856(19) 0.0191(10) Uani 1 1 d . U . . .
S15 S 0.8322(5) 0.0063(3) 0.3419(2) 0.0259(11) Uani 1 1 d . U . . .
S16 S 0.6403(5) -0.0702(3) 0.2247(2) 0.0270(11) Uani 1 1 d . U . . .
S17 S 0.4248(5) 0.3340(3) 0.4737(2) 0.0287(12) Uani 1 1 d . U . . .
S18 S 0.6999(5) 0.4334(4) 0.5753(2) 0.0287(11) Uani 1 1 d . U . . .
S19 S 0.2918(5) 0.4872(3) 0.49063(19) 0.0210(10) Uani 1 1 d . U . . .
S20 S 0.5181(5) 0.5698(3) 0.5745(2) 0.0215(10) Uani 1 1 d . U . . .
S21 S 0.1335(5) 0.6562(3) 0.48778(19) 0.0211(10) Uani 1 1 d . U . . .
S22 S 0.3593(5) 0.7375(3) 0.5732(2) 0.0227(10) Uani 1 1 d . U . . .
S23 S -0.0118(5) 0.8166(4) 0.4729(2) 0.0294(12) Uani 1 1 d . U . . .
S24 S 0.2570(5) 0.9083(3) 0.5646(2) 0.0254(11) Uani 1 1 d . U . . .
S25 S 0.0171(6) 0.8809(3) 0.6690(2) 0.0320(12) Uani 1 1 d . U . . .
S26 S -0.2548(5) 0.7695(4) 0.5706(2) 0.0344(12) Uani 1 1 d . U . . .
S27 S 0.1452(5) 0.7223(3) 0.66846(19) 0.0217(10) Uani 1 1 d . U . . .
S28 S -0.0754(5) 0.6325(3) 0.5854(2) 0.0245(11) Uani 1 1 d . U . . .
S29 S 0.3161(5) 0.5541(3) 0.67335(19) 0.0226(10) Uani 1 1 d . U . . .
S30 S 0.0862(5) 0.4697(3) 0.5909(2) 0.0231(10) Uani 1 1 d . U . . .
S31 S 0.4850(5) 0.4063(3) 0.6735(2) 0.0253(11) Uani 1 1 d . U . . .
S32 S 0.2153(5) 0.3081(3) 0.5878(2) 0.0294(12) Uani 1 1 d . U . . .
S33 S 0.1762(5) 0.6175(3) 0.7912(2) 0.0249(11) Uani 1 1 d . U . . .
S34 S 0.4412(5) 0.6901(3) 0.9070(2) 0.0290(11) Uani 1 1 d . U . . .
S35 S 0.0728(5) 0.7802(3) 0.80870(19) 0.0194(10) Uani 1 1 d . U . . .
S36 S 0.2866(4) 0.8380(3) 0.90575(19) 0.0198(10) Uani 1 1 d . U . . .
S37 S -0.0687(5) 0.9501(3) 0.81326(19) 0.0184(9) Uani 1 1 d . U . . .
S38 S 0.1269(5) 1.0087(3) 0.91588(19) 0.0213(10) Uani 1 1 d . U . . .
S39 S -0.2175(5) 1.1078(3) 0.80791(19) 0.0224(10) Uani 1 1 d . U . . .
S40 S -0.0071(5) 1.1685(3) 0.9271(2) 0.0225(10) Uani 1 1 d . U . . .
S41 S -0.2858(5) 1.1099(4) 0.9991(2) 0.0318(12) Uani 1 1 d . U . . .
S42 S -0.5150(5) 1.0260(3) 0.8756(2) 0.0312(12) Uani 1 1 d . U . . .
S43 S -0.1403(5) 0.9611(3) 0.98468(19) 0.0217(10) Uani 1 1 d . U . . .
S44 S -0.3300(4) 0.8896(3) 0.88416(19) 0.0210(10) Uani 1 1 d . U . . .
S45 S 0.0346(5) 0.8094(3) 0.99017(19) 0.0227(10) Uani 1 1 d . U . . .
S46 S -0.1454(4) 0.7243(3) 0.89155(19) 0.0195(10) Uani 1 1 d . U . . .
S47 S 0.2081(5) 0.6627(3) 1.0130(2) 0.0262(11) Uani 1 1 d . U . . .
S48 S 0.0012(5) 0.5666(3) 0.9012(2) 0.0264(11) Uani 1 1 d . U . . .
O1 O 0.4372(11) 0.5667(6) 0.0760(5) 0.033(3) Uani 1 1 d D U . . .
H1 H 0.5004 0.5983 0.0685 0.040 Uiso 1 1 d . U . . .
O2 O 0.9389(8) 0.6508(7) 0.2336(4) 0.028(3) Uani 1 1 d D U . . .
H2 H 0.9012 0.6990 0.2337 0.033 Uiso 1 1 d . U . . .
O3 O 0.7510(10) 0.0338(7) 0.49581(19) 0.031(3) Uani 1 1 d D U . . .
H3 H 0.6800 0.0190 0.5126 0.037 Uiso 1 1 d D U . . .
O4 O 0.6028(9) -0.2188(7) 0.3008(4) 0.029(3) Uani 1 1 d D U . . .
H4 H 0.6101 -0.2666 0.2890 0.035 Uiso 1 1 d D U . . .
O5 O -0.1008(9) 0.7846(8) 0.30617(15) 0.032(3) Uani 1 1 d D U . . .
H5 H -0.1759 0.7980 0.3035 0.039 Uiso 1 1 d D U . . .
O6 O 0.5260(7) 1.0280(6) 0.54868(8) 0.045(4) Uani 1 1 d D U . . .
H6 H 0.5372 1.0231 0.5840 0.054 Uiso 1 1 d D U . . .
O7 O 0.4540(11) 0.3933(7) 0.8358(3) 0.027(3) Uani 1 1 d D U . . .
H7 H 0.5380 0.4124 0.8496 0.032 Uiso 1 1 d . U . . .
O8 O -0.1571(9) 0.1914(8) 0.5188(5) 0.044(4) Uani 1 1 d D U . . .
H8 H -0.1937 0.1440 0.5180 0.053 Uiso 1 1 d . U . . .
O9 O -0.4602(10) 1.0231(6) 0.66256(9) 0.036(3) Uani 1 1 d D U . . .
H9 H -0.460(14) 0.9720(14) 0.6722(11) 0.043 Uiso 1 1 d D U . . .
O10 O 0.3575(8) 1.2901(7) 0.9135(4) 0.026(3) Uani 1 1 d D U . . .
H10 H 0.3898 1.3115 0.8867 0.031 Uiso 1 1 d . U . . .
O11 O 0.0909(10) 0.7347(6) 1.1543(4) 0.024(3) Uiso 1 1 d D U . . .
H11 H 0.0407 0.7080 1.1753 0.028 Uiso 1 1 d . U . . .
O12 O -0.2876(11) 0.4719(8) 0.8667(5) 0.051(4) Uani 1 1 d D U . . .
H12 H -0.2529 0.4899 0.8395 0.061 Uiso 1 1 d D U . . .
C1A C 0.9866(18) -0.061(2) 0.1419(8) 0.036(5) Uiso 0.54(2) 1 d D U P A 1
H1A1 H 0.9829 -0.1188 0.1251 0.043 Uiso 0.54(2) 1 calc R U P A 1
H1A2 H 1.0589 -0.0253 0.1280 0.043 Uiso 0.54(2) 1 calc R U P A 1
C1B C 0.938(2) -0.0856(14) 0.1592(14) 0.036(5) Uiso 0.46(2) 1 d D U P A 2
H1B1 H 0.8943 -0.1080 0.1898 0.043 Uiso 0.46(2) 1 calc R U P A 2
H1B2 H 0.9519 -0.1345 0.1355 0.043 Uiso 0.46(2) 1 calc R U P A 2
C2A C 1.030(4) -0.0648(6) 0.2054(7) 0.036(5) Uiso 0.54(2) 1 d D U P A 1
H2A1 H 1.1105 -0.0978 0.2145 0.043 Uiso 0.54(2) 1 calc R U P A 1
H2A2 H 0.9532 -0.0943 0.2205 0.043 Uiso 0.54(2) 1 calc R U P A 1
C2B C 1.079(2) -0.0401(17) 0.1851(11) 0.036(5) Uiso 0.46(2) 1 d D U P A 2
H2B1 H 1.1195 -0.0131 0.1549 0.043 Uiso 0.46(2) 1 calc R U P A 2
H2B2 H 1.1405 -0.0823 0.2018 0.043 Uiso 0.46(2) 1 calc R U P A 2
C3 C 0.8361(16) 0.0677(11) 0.1622(7) 0.017(3) Uani 1 1 d . U . . .
C4 C 0.9315(16) 0.0913(12) 0.2090(7) 0.022(4) Uani 1 1 d . U . . .
C5 C 0.7640(16) 0.2074(11) 0.1981(7) 0.014(3) Uani 1 1 d . U . . .
C6 C 0.6953(19) 0.2763(12) 0.2058(7) 0.025(4) Uani 1 1 d . U . . .
C7 C 0.5269(16) 0.3918(11) 0.1853(7) 0.022(3) Uani 1 1 d . U . . .
C8 C 0.6229(16) 0.4217(11) 0.2326(7) 0.018(3) Uani 1 1 d . U . . .
C9 C 0.3556(16) 0.4214(7) 0.0843(6) 0.034(4) Uani 1 1 d D U . . .
H9A H 0.3726 0.3624 0.0761 0.041 Uiso 1 1 calc R U . . .
H9B H 0.2590 0.4288 0.0665 0.041 Uiso 1 1 calc R U . . .
C10 C 0.4525(10) 0.4816(6) 0.0596(4) 0.030(4) Uani 1 1 d D U . . .
H10A H 0.5498 0.4691 0.0742 0.036 Uiso 1 1 calc R U . . .
C11 C 0.422(2) 0.4725(10) -0.0043(4) 0.052(6) Uani 1 1 d D U . . .
H11A H 0.4579 0.5244 -0.0198 0.078 Uiso 1 1 calc R U . . .
H11B H 0.3220 0.4627 -0.0181 0.078 Uiso 1 1 calc R U . . .
H11C H 0.4664 0.4245 -0.0162 0.078 Uiso 1 1 calc R U . . .
C12 C 0.7722(12) 0.5710(9) 0.2764(5) 0.025(4) Uani 1 1 d D U . . .
H12A H 0.7756 0.6212 0.3018 0.030 Uiso 1 1 calc R U . . .
H12B H 0.8451 0.5362 0.2942 0.030 Uiso 1 1 calc R U . . .
C13 C 0.8078(9) 0.6014(6) 0.2220(4) 0.026(4) Uani 1 1 d D U . . .
H13 H 0.8134 0.5512 0.1971 0.031 Uiso 1 1 calc R U . . .
C14 C 0.6998(10) 0.6549(10) 0.1915(6) 0.031(4) Uani 1 1 d D U . . .
H14A H 0.7242 0.6723 0.1559 0.047 Uiso 1 1 calc R U . . .
H14B H 0.6960 0.7053 0.2150 0.047 Uiso 1 1 calc R U . . .
H14C H 0.6093 0.6218 0.1838 0.047 Uiso 1 1 calc R U . . .
C15A C 0.1887(19) 0.497(2) 0.3273(8) 0.028(4) Uiso 0.45(2) 1 d D U P B 3
H15C H 0.1137 0.4650 0.3418 0.033 Uiso 0.45(2) 1 calc R U P B 3
H15D H 0.1913 0.5576 0.3387 0.033 Uiso 0.45(2) 1 calc R U P B 3
C15B C 0.2461(18) 0.5163(13) 0.3038(10) 0.028(4) Uiso 0.55(2) 1 d D U P B 4
H15A H 0.2345 0.5715 0.3210 0.033 Uiso 0.55(2) 1 calc R U P B 4
H15B H 0.2945 0.5276 0.2723 0.033 Uiso 0.55(2) 1 calc R U P B 4
C16A C 0.163(4) 0.4867(7) 0.2635(8) 0.028(4) Uiso 0.45(2) 1 d D U P B 3
H16C H 0.2485 0.5075 0.2510 0.033 Uiso 0.45(2) 1 calc R U P B 3
H16D H 0.0908 0.5236 0.2476 0.033 Uiso 0.45(2) 1 calc R U P B 3
C16B C 0.104(2) 0.4701(12) 0.2806(10) 0.028(4) Uiso 0.55(2) 1 d D U P B 4
H16A H 0.0445 0.5104 0.2600 0.033 Uiso 0.55(2) 1 calc R U P B 4
H16B H 0.0627 0.4502 0.3124 0.033 Uiso 0.55(2) 1 calc R U P B 4
C17 C 0.3521(16) 0.3654(12) 0.3135(7) 0.021(4) Uani 1 1 d . U . . .
C18 C 0.2579(16) 0.3374(12) 0.2669(7) 0.024(4) Uani 1 1 d . U . . .
C19 C 0.4363(15) 0.2275(12) 0.2831(6) 0.017(3) Uani 1 1 d . U . . .
C20 C 0.5142(16) 0.1589(11) 0.2806(6) 0.014(3) Uani 1 1 d . U . . .
C21 C 0.6891(17) 0.0522(12) 0.3080(7) 0.020(3) Uani 1 1 d . U . . .
C22 C 0.6025(15) 0.0168(11) 0.2618(7) 0.017(3) Uani 1 1 d . U . . .
C23 C 0.8438(12) 0.0349(10) 0.4117(4) 0.028(4) Uani 1 1 d D U . . .
H23A H 0.9222 0.0085 0.4340 0.033 Uiso 1 1 calc R U . . .
H23B H 0.8665 0.0970 0.4163 0.033 Uiso 1 1 calc R U . . .
C24 C 0.7180(8) 0.0120(6) 0.43665(10) 0.018(3) Uani 1 1 d D U . . .
H24 H 0.6408 0.0443 0.4182 0.022 Uiso 1 1 calc DR U . . .
C25 C 0.6727(15) -0.0824(6) 0.4288(5) 0.031(4) Uani 1 1 d D U . . .
H25A H 0.5985 -0.0967 0.4494 0.046 Uiso 1 1 calc R U . . .
H25B H 0.7512 -0.1143 0.4434 0.046 Uiso 1 1 calc R U . . .
H25C H 0.6391 -0.0972 0.3887 0.046 Uiso 1 1 calc R U . . .
C26 C 0.4941(13) -0.1464(8) 0.2208(5) 0.032(4) Uani 1 1 d D U . . .
H26A H 0.4102 -0.1176 0.2072 0.038 Uiso 1 1 calc R U . . .
H26B H 0.4985 -0.1902 0.1916 0.038 Uiso 1 1 calc R U . . .
C27 C 0.4743(9) -0.1914(6) 0.2732(4) 0.035(4) Uani 1 1 d D U . . .
H27 H 0.4425 -0.1512 0.2991 0.042 Uiso 1 1 calc R U . . .
C28 C 0.3680(11) -0.2679(9) 0.2592(7) 0.042(5) Uani 1 1 d D U . . .
H28A H 0.3581 -0.2962 0.2939 0.050 Uiso 1 1 calc R U . . .
H28B H 0.3983 -0.3073 0.2336 0.050 Uiso 1 1 calc R U . . .
H28C H 0.2789 -0.2495 0.2411 0.050 Uiso 1 1 calc R U . . .
C29 C 0.5963(18) 0.3003(13) 0.4998(7) 0.030(4) Uani 1 1 d . U . . .
H29A H 0.5927 0.2383 0.4933 0.036 Uiso 1 1 calc R U . . .
H29B H 0.6618 0.3275 0.4781 0.036 Uiso 1 1 calc R U . . .
C30 C 0.650(2) 0.3219(12) 0.5612(7) 0.033(4) Uani 1 1 d . U . . .
H30A H 0.7301 0.2902 0.5748 0.039 Uiso 1 1 calc R U . . .
H30B H 0.5770 0.3038 0.5824 0.039 Uiso 1 1 calc R U . . .
C31 C 0.4373(16) 0.4323(11) 0.5089(7) 0.017(4) Uiso 1 1 d . U . . .
C32 C 0.5397(17) 0.4720(12) 0.5476(7) 0.022(4) Uani 1 1 d . U . . .
C33 C 0.3590(16) 0.5761(12) 0.5329(7) 0.020(3) Uani 1 1 d . U . . .
C34 C 0.2892(16) 0.6505(12) 0.5326(7) 0.019(3) Uani 1 1 d . U . . .
C35 C 0.1284(16) 0.7635(12) 0.5022(6) 0.020(3) Uani 1 1 d . U . . .
C36 C 0.2365(16) 0.8023(11) 0.5395(7) 0.018(3) Uani 1 1 d . U . . .
C37 C -0.0722(12) 0.7681(10) 0.40586(19) 0.024(4) Uani 1 1 d D U . . .
H37A H -0.0539 0.7079 0.4076 0.029 Uiso 1 1 calc R U . . .
H37B H -0.1736 0.7696 0.3961 0.029 Uiso 1 1 calc DR U . . .
C38 C -0.0103(9) 0.8070(6) 0.3591(2) 0.024(4) Uani 1 1 d D U . . .
H38 H 0.0013 0.8700 0.3649 0.029 Uiso 1 1 calc R U . . .
C39 C 0.1294(8) 0.7757(12) 0.3578(5) 0.040(5) Uani 1 1 d D U . . .
H39A H 0.1752 0.8098 0.3323 0.060 Uiso 1 1 calc R U . . .
H39B H 0.1163 0.7162 0.3445 0.060 Uiso 1 1 calc R U . . .
H39C H 0.1866 0.7810 0.3958 0.060 Uiso 1 1 calc R U . . .
C40 C 0.3091(13) 0.9539(8) 0.5038(6) 0.038(5) Uani 1 1 d D U . . .
H40A H 0.3638 0.9141 0.4878 0.046 Uiso 1 1 calc R U . . .
H40B H 0.2254 0.9604 0.4750 0.046 Uiso 1 1 calc R U . . .
C41 C 0.3934(6) 1.0388(6) 0.5155(3) 0.034(4) Uani 1 1 d D U . . .
H41 H 0.4059 1.0631 0.4790 0.041 Uiso 1 1 calc R U . . .
C42 C 0.3222(9) 1.1000(9) 0.5465(7) 0.050(6) Uani 1 1 d D U . . .
H42A H 0.3553 1.1582 0.5400 0.075 Uiso 1 1 calc R U . . .
H42B H 0.3431 1.0902 0.5869 0.075 Uiso 1 1 calc DR U . . .
H42C H 0.2221 1.0909 0.5325 0.075 Uiso 1 1 calc R U . . .
C43 C -0.1219(19) 0.9222(13) 0.6184(8) 0.037(4) Uani 1 1 d . U . . .
H43A H -0.1358 0.9795 0.6318 0.045 Uiso 1 1 calc R U . . .
H43B H -0.0930 0.9275 0.5817 0.045 Uiso 1 1 calc R U . . .
C44 C -0.253(2) 0.8686(15) 0.6104(10) 0.054(5) Uani 1 1 d . U . . .
H44A H -0.3277 0.9008 0.5905 0.065 Uiso 1 1 calc R U . . .
H44B H -0.2740 0.8555 0.6477 0.065 Uiso 1 1 calc R U . . .
C45 C 0.0054(19) 0.7784(12) 0.6427(7) 0.024(3) Uani 1 1 d . U . . .
C46 C -0.0969(17) 0.7346(12) 0.6039(7) 0.023(3) Uani 1 1 d . U . . .
C47 C 0.0800(18) 0.6301(12) 0.6296(7) 0.024(4) Uani 1 1 d . U . . .
C48 C 0.1564(17) 0.5603(12) 0.6322(6) 0.020(3) Uani 1 1 d . U . . .
C49 C 0.3268(16) 0.4469(12) 0.6533(7) 0.020(3) Uani 1 1 d . U . . .
C50 C 0.2221(17) 0.4116(11) 0.6151(7) 0.019(3) Uani 1 1 d . U . . .
C51 C 0.5180(11) 0.4218(6) 0.7471(2) 0.024(4) Uani 1 1 d D U . . .
H51A H 0.6169 0.4160 0.7616 0.028 Uiso 1 1 calc R U . . .
H51B H 0.5018 0.4807 0.7560 0.028 Uiso 1 1 calc R U . . .
C52 C 0.4341(8) 0.3632(5) 0.7785(3) 0.030(4) Uani 1 1 d D U . . .
H52 H 0.3341 0.3622 0.7607 0.036 Uiso 1 1 calc R U . . .
C53 C 0.4765(19) 0.2737(5) 0.7772(6) 0.038(5) Uani 1 1 d D U . . .
H53A H 0.4397 0.2410 0.8056 0.057 Uiso 1 1 calc R U . . .
H53B H 0.5775 0.2758 0.7851 0.057 Uiso 1 1 calc R U . . .
H53C H 0.4398 0.2467 0.7398 0.057 Uiso 1 1 calc R U . . .
C54 C 0.0346(13) 0.2867(6) 0.5659(7) 0.033(4) Uani 1 1 d D U . . .
H54A H -0.0091 0.2947 0.5988 0.039 Uiso 1 1 calc R U . . .
H54B H 0.0010 0.3283 0.5380 0.039 Uiso 1 1 calc R U . . .
C55 C -0.0115(9) 0.1986(6) 0.5403(4) 0.025(4) Uani 1 1 d D U . . .
H55 H 0.0374 0.1885 0.5088 0.030 Uiso 1 1 calc R U . . .
C56 C 0.0202(14) 0.1320(8) 0.5837(6) 0.029(4) Uani 1 1 d D U . . .
H56A H -0.0190 0.0761 0.5671 0.044 Uiso 1 1 calc R U . . .
H56B H -0.0205 0.1446 0.6163 0.044 Uiso 1 1 calc R U . . .
H56C H 0.1204 0.1323 0.5958 0.044 Uiso 1 1 calc R U . . .
C57 C 0.2999(17) 0.5600(12) 0.8366(8) 0.030(4) Uani 1 1 d . U . . .
H57A H 0.2621 0.5440 0.8702 0.036 Uiso 1 1 calc R U . . .
H57B H 0.3112 0.5070 0.8164 0.036 Uiso 1 1 calc R U . . .
C58 C 0.4371(19) 0.6073(11) 0.8554(8) 0.029(4) Uani 1 1 d . U . . .
H58A H 0.4677 0.6321 0.8223 0.034 Uiso 1 1 calc R U . . .
H58B H 0.5038 0.5672 0.8712 0.034 Uiso 1 1 calc R U . . .
C59 C 0.1990(17) 0.7140(11) 0.8306(7) 0.019(3) Uani 1 1 d . U . . .
C60 C 0.2972(17) 0.7387(11) 0.8746(6) 0.017(3) Uani 1 1 d . U . . .
C61 C 0.1394(15) 0.8582(11) 0.8589(7) 0.015(3) Uani 1 1 d . U . . .
C62 C 0.0760(16) 0.9328(11) 0.8631(6) 0.015(3) Uani 1 1 d . U . . .
C63 C -0.0853(16) 1.0525(11) 0.8405(7) 0.015(3) Uani 1 1 d . U . . .
C64 C 0.0075(16) 1.0797(11) 0.8879(7) 0.015(3) Uani 1 1 d . U . . .
C65 C -0.2723(12) 1.0492(8) 0.7418(5) 0.024(4) Uani 1 1 d D U . . .
H65A H -0.1953 1.0520 0.7212 0.029 Uiso 1 1 calc R U . . .
H65B H -0.2968 0.9891 0.7488 0.029 Uiso 1 1 calc R U . . .
C66 C -0.3955(9) 1.0842(6) 0.7062(3) 0.026(4) Uani 1 1 d D U . . .
H66 H -0.4630 1.0959 0.7304 0.031 Uiso 1 1 calc R U . . .
C67 C -0.3527(15) 1.1655(6) 0.6796(6) 0.031(4) Uani 1 1 d D U . . .
H67A H -0.3993 1.2118 0.6923 0.046 Uiso 1 1 calc R U . . .
H67B H -0.3787 1.1581 0.6385 0.046 Uiso 1 1 calc R U . . .
H67C H -0.2524 1.1789 0.6906 0.046 Uiso 1 1 calc R U . . .
C68 C 0.1628(12) 1.2174(9) 0.9431(6) 0.024(4) Uani 1 1 d D U . . .
H68A H 0.1701 1.2587 0.9750 0.028 Uiso 1 1 calc R U . . .
H68B H 0.2254 1.1737 0.9561 0.028 Uiso 1 1 calc R U . . .
C69 C 0.2138(8) 1.2626(6) 0.8959(4) 0.028(4) Uani 1 1 d D U . . .
H69 H 0.2007 1.2225 0.8625 0.033 Uiso 1 1 calc R U . . .
C70 C 0.1355(12) 1.3390(9) 0.8796(7) 0.033(5) Uani 1 1 d D U . . .
H70A H 0.1763 1.3701 0.8514 0.049 Uiso 1 1 calc R U . . .
H70B H 0.1413 1.3761 0.9130 0.049 Uiso 1 1 calc R U . . .
H70C H 0.0385 1.3201 0.8638 0.049 Uiso 1 1 calc R U . . .
C71 C -0.4496(19) 1.1384(13) 0.9677(8) 0.037(4) Uani 1 1 d . U . . .
H71A H -0.5200 1.1017 0.9821 0.044 Uiso 1 1 calc R U . . .
H71B H -0.4562 1.1973 0.9804 0.044 Uiso 1 1 calc R U . . .
C72 C -0.486(2) 1.1330(13) 0.9047(8) 0.037(4) Uani 1 1 d . U . . .
H72A H -0.4102 1.1636 0.8897 0.044 Uiso 1 1 calc R U . . .
H72B H -0.5703 1.1618 0.8921 0.044 Uiso 1 1 calc R U . . .
C73 C -0.2776(17) 1.0163(12) 0.9596(7) 0.022(3) Uani 1 1 d . U . . .
C74 C -0.3689(17) 0.9846(12) 0.9121(7) 0.022(3) Uani 1 1 d . U . . .
C75 C -0.1867(16) 0.8802(11) 0.9354(7) 0.018(3) Uani 1 1 d . U . . .
C76 C -0.1078(17) 0.8130(12) 0.9367(7) 0.024(4) Uani 1 1 d . U . . .
C77 C 0.0667(17) 0.7063(12) 0.9748(7) 0.020(3) Uani 1 1 d . U . . .
C78 C -0.0176(17) 0.6678(12) 0.9280(7) 0.021(3) Uani 1 1 d . U . . .
C79 C 0.2178(13) 0.7099(8) 1.0819(5) 0.022(4) Uani 1 1 d D U . . .
H79A H 0.3057 0.6981 1.1064 0.027 Uiso 1 1 calc R U . . .
H79B H 0.2189 0.7721 1.0790 0.027 Uiso 1 1 calc R U . . .
C80 C 0.0992(8) 0.6778(6) 1.1088(4) 0.017(3) Uani 1 1 d D U . . .
H80 H 0.0113 0.6751 1.0802 0.021 Uiso 1 1 calc R U . . .
C81 C 0.1181(18) 0.5903(5) 1.1313(7) 0.043(6) Uani 1 1 d D U . . .
H81A H 0.0541 0.5771 1.1567 0.065 Uiso 1 1 calc R U . . .
H81B H 0.2133 0.5890 1.1519 0.065 Uiso 1 1 calc R U . . .
H81C H 0.0993 0.5482 1.0998 0.065 Uiso 1 1 calc R U . . .
C82 C -0.0920(12) 0.4970(9) 0.9429(5) 0.026(4) Uani 1 1 d D U . . .
H82A H -0.0261 0.4692 0.9710 0.031 Uiso 1 1 calc R U . . .
H82B H -0.1486 0.5300 0.9630 0.031 Uiso 1 1 calc R U . . .
C83 C -0.1834(10) 0.4315(6) 0.9029(4) 0.039(5) Uani 1 1 d D U . . .
H83 H -0.1262 0.4036 0.8796 0.047 Uiso 1 1 calc R U . . .
C84 C -0.2530(16) 0.3646(8) 0.9347(6) 0.046(6) Uani 1 1 d D U . . .
H84A H -0.3175 0.3257 0.9078 0.069 Uiso 1 1 calc R U . . .
H84B H -0.3036 0.3920 0.9598 0.069 Uiso 1 1 calc R U . . .
H84C H -0.1829 0.3329 0.9570 0.069 Uiso 1 1 calc R U . . .

loop_
_atom_site_aniso_label
_atom_site_aniso_U_11
_atom_site_aniso_U_22
_atom_site_aniso_U_33
_atom_site_aniso_U_23
_atom_site_aniso_U_13
_atom_site_aniso_U_12
I1 0.0525(9) 0.0385(10) 0.0256(8) 0.0001(7) 0.0069(6) 0.0075(7)
I2 0.0252(6) 0.0390(9) 0.0205(7) -0.0019(6) 0.0038(5) -0.0077(6)
I3 0.0327(8) 0.0626(12) 0.0434(9) 0.0146(8) 0.0123(7) 0.0118(7)
I4 0.0219(6) 0.0300(8) 0.0200(7) 0.0022(5) 0.0022(5) 0.0070(5)
I5 0.0199(6) 0.0271(8) 0.0193(6) -0.0010(5) 0.0029(4) 0.0001(5)
I6 0.0312(7) 0.0281(8) 0.0300(7) -0.0017(6) 0.0071(5) 0.0057(6)
I7 0.0336(7) 0.0401(10) 0.0352(8) -0.0011(7) 0.0055(6) 0.0097(6)
I8 0.0203(6) 0.0307(8) 0.0211(6) -0.0005(5) 0.0031(5) -0.0028(5)
I9 0.0296(7) 0.0364(9) 0.0306(7) 0.0068(6) 0.0093(5) 0.0078(6)
I10 0.0435(8) 0.0243(9) 0.0448(9) -0.0009(7) 0.0114(6) 0.0016(6)
I11 0.0256(6) 0.0318(8) 0.0235(7) -0.0027(5) 0.0047(5) -0.0017(5)
I12 0.0478(9) 0.0443(10) 0.0416(9) 0.0092(7) 0.0090(7) 0.0195(7)
I13 0.0354(8) 0.0338(9) 0.0393(8) -0.0030(7) 0.0079(6) -0.0019(6)
I14 0.0305(7) 0.0301(8) 0.0214(7) 0.0016(5) 0.0010(5) -0.0074(6)
I15 0.0284(7) 0.0303(8) 0.0305(7) 0.0014(6) 0.0011(5) -0.0030(6)
I16 0.0211(6) 0.0478(10) 0.0290(7) 0.0049(7) 0.0065(5) 0.0072(6)
I17 0.0249(6) 0.0316(8) 0.0243(7) -0.0046(6) 0.0036(5) -0.0063(5)
I18 0.0409(8) 0.0297(9) 0.0331(8) -0.0022(6) 0.0042(6) 0.0004(6)
S1 0.034(3) 0.019(3) 0.027(3) -0.009(2) 0.005(2) 0.005(2)
S2 0.027(2) 0.031(3) 0.028(3) -0.004(2) 0.002(2) 0.014(2)
S3 0.020(2) 0.018(3) 0.015(2) -0.0050(18) -0.0007(16) 0.0044(18)
S4 0.021(2) 0.022(3) 0.019(2) -0.0023(19) 0.0013(17) 0.0048(19)
S5 0.025(2) 0.023(3) 0.018(2) 0.000(2) 0.0024(18) 0.001(2)
S6 0.022(2) 0.022(3) 0.020(2) -0.0018(19) 0.0047(17) 0.0037(19)
S7 0.028(2) 0.035(3) 0.027(3) 0.006(2) 0.004(2) 0.013(2)
S8 0.026(2) 0.024(3) 0.033(3) -0.010(2) 0.014(2) 0.001(2)
S9 0.025(2) 0.023(3) 0.026(3) -0.006(2) 0.0049(19) 0.004(2)
S10 0.018(2) 0.031(3) 0.026(3) 0.002(2) 0.0008(18) 0.006(2)
S11 0.020(2) 0.022(3) 0.020(2) -0.0037(19) 0.0009(17) 0.0052(19)
S12 0.019(2) 0.026(3) 0.020(2) -0.002(2) 0.0012(17) 0.0025(19)
S13 0.020(2) 0.024(3) 0.017(2) -0.0029(19) -0.0031(17) 0.0043(19)
S14 0.021(2) 0.019(3) 0.017(2) -0.0008(18) 0.0049(17) 0.0016(18)
S15 0.023(2) 0.035(3) 0.021(2) 0.000(2) 0.0023(18) 0.013(2)
S16 0.032(3) 0.023(3) 0.027(3) -0.003(2) 0.009(2) 0.003(2)
S17 0.030(3) 0.028(3) 0.029(3) -0.006(2) 0.007(2) 0.007(2)
S18 0.019(2) 0.032(3) 0.035(3) 0.009(2) 0.0018(19) 0.006(2)
S19 0.020(2) 0.025(3) 0.017(2) -0.0003(19) 0.0013(17) 0.005(2)
S20 0.015(2) 0.020(3) 0.028(3) 0.004(2) 0.0005(17) 0.0012(18)
S21 0.020(2) 0.025(3) 0.018(2) -0.0006(19) -0.0005(17) 0.0061(19)
S22 0.017(2) 0.022(3) 0.027(3) 0.001(2) 0.0003(18) 0.0007(19)
S23 0.031(3) 0.035(3) 0.022(3) -0.005(2) -0.0012(19) 0.017(2)
S24 0.036(3) 0.021(3) 0.018(2) 0.001(2) 0.0073(19) -0.001(2)
S25 0.053(3) 0.021(3) 0.025(3) -0.001(2) 0.009(2) 0.014(2)
S26 0.025(3) 0.031(3) 0.048(3) 0.009(3) 0.006(2) 0.007(2)
S27 0.030(2) 0.017(3) 0.016(2) -0.0048(19) 0.0022(18) 0.003(2)
S28 0.022(2) 0.020(3) 0.029(3) -0.003(2) 0.0007(19) 0.002(2)
S29 0.022(2) 0.030(3) 0.015(2) -0.002(2) -0.0009(17) 0.007(2)
S30 0.020(2) 0.022(3) 0.025(3) -0.006(2) 0.0013(18) 0.0011(19)
S31 0.024(2) 0.029(3) 0.026(3) 0.004(2) 0.0073(19) 0.012(2)
S32 0.026(2) 0.020(3) 0.043(3) -0.008(2) 0.010(2) -0.002(2)
S33 0.037(3) 0.020(3) 0.019(2) -0.005(2) 0.0076(19) 0.008(2)
S34 0.031(3) 0.029(3) 0.026(3) 0.003(2) -0.001(2) 0.013(2)
S35 0.025(2) 0.020(3) 0.013(2) -0.0032(18) 0.0028(17) 0.0049(19)
S36 0.018(2) 0.024(3) 0.015(2) -0.0018(19) -0.0013(16) 0.0034(19)
S37 0.022(2) 0.016(3) 0.016(2) -0.0031(18) 0.0003(16) 0.0033(18)
S38 0.021(2) 0.018(3) 0.023(2) -0.0061(19) 0.0004(17) 0.0047(19)
S39 0.028(2) 0.025(3) 0.015(2) -0.0008(19) 0.0031(17) 0.008(2)
S40 0.021(2) 0.018(3) 0.029(3) -0.007(2) 0.0060(18) 0.0001(19)
S41 0.035(3) 0.029(3) 0.033(3) -0.010(2) 0.009(2) 0.005(2)
S42 0.020(2) 0.024(3) 0.047(3) 0.000(2) -0.001(2) 0.009(2)
S43 0.027(2) 0.024(3) 0.014(2) -0.0016(19) 0.0035(17) 0.002(2)
S44 0.017(2) 0.023(3) 0.022(2) -0.001(2) -0.0009(17) 0.0049(19)
S45 0.026(2) 0.024(3) 0.016(2) 0.0001(19) -0.0017(17) 0.005(2)
S46 0.018(2) 0.017(3) 0.021(2) -0.0017(19) 0.0001(17) 0.0011(18)
S47 0.024(2) 0.034(3) 0.022(3) -0.001(2) 0.0036(18) 0.013(2)
S48 0.028(2) 0.024(3) 0.029(3) -0.005(2) 0.011(2) 0.007(2)
O1 0.025(7) 0.034(8) 0.042(8) -0.004(6) 0.014(6) 0.000(6)
O2 0.026(6) 0.028(8) 0.032(7) -0.014(6) 0.015(5) -0.003(5)
O3 0.023(7) 0.051(10) 0.016(6) -0.009(6) 0.001(5) -0.003(6)
O4 0.023(6) 0.039(9) 0.026(7) -0.004(6) 0.009(5) 0.003(6)
O5 0.030(7) 0.039(9) 0.023(6) -0.007(6) -0.008(5) 0.007(6)
O6 0.042(7) 0.065(12) 0.030(8) -0.008(7) 0.021(6) -0.016(7)
O7 0.023(6) 0.019(8) 0.037(7) 0.004(6) 0.004(5) -0.003(6)
O8 0.024(7) 0.053(11) 0.045(9) -0.021(7) -0.016(6) 0.005(6)
O9 0.043(8) 0.024(8) 0.030(8) 0.002(6) -0.012(6) -0.003(7)
O10 0.029(6) 0.025(8) 0.020(7) -0.001(6) 0.001(5) 0.001(5)
O12 0.021(7) 0.067(12) 0.054(10) 0.026(8) -0.011(6) -0.011(7)
C3 0.020(7) 0.015(8) 0.018(8) -0.002(6) 0.006(5) 0.001(6)
C4 0.017(8) 0.027(10) 0.020(9) -0.005(6) -0.002(6) 0.006(6)
C5 0.016(7) 0.007(8) 0.020(8) 0.002(6) 0.004(6) -0.003(5)
C6 0.042(9) 0.014(9) 0.018(9) 0.004(6) -0.004(7) 0.012(7)
C7 0.015(7) 0.016(9) 0.033(8) -0.003(6) 0.007(5) -0.001(6)
C8 0.017(7) 0.020(8) 0.017(8) -0.001(6) 0.007(5) 0.002(6)
C9 0.027(10) 0.032(10) 0.041(8) 0.003(9) 0.003(7) 0.005(8)
C10 0.031(10) 0.034(10) 0.027(8) 0.000(8) 0.010(7) 0.007(8)
C11 0.055(14) 0.063(18) 0.034(9) -0.017(10) 0.008(10) -0.011(13)
C12 0.018(8) 0.026(10) 0.030(9) -0.005(7) 0.005(7) 0.001(6)
C13 0.020(8) 0.025(11) 0.033(10) -0.017(7) 0.010(7) -0.001(6)
C14 0.034(9) 0.029(13) 0.028(10) -0.001(8) 0.004(8) -0.010(8)
C17 0.015(7) 0.026(9) 0.024(9) -0.007(6) 0.004(5) 0.009(7)
C18 0.017(8) 0.032(10) 0.023(9) -0.004(7) 0.005(5) 0.005(7)
C19 0.013(7) 0.029(9) 0.013(8) 0.001(6) 0.008(5) 0.006(6)
C20 0.020(7) 0.018(8) 0.004(7) 0.002(6) 0.004(5) -0.003(6)
C21 0.025(8) 0.025(9) 0.012(7) 0.003(6) 0.007(5) 0.007(7)
C22 0.015(7) 0.016(7) 0.019(8) 0.004(6) 0.006(5) -0.003(6)
C23 0.012(8) 0.043(12) 0.025(7) -0.003(8) -0.005(6) 0.002(7)
C24 0.026(8) 0.018(8) 0.010(7) 0.000(7) -0.006(6) 0.017(7)
C25 0.030(10) 0.027(10) 0.029(11) -0.007(8) -0.010(8) 0.001(8)
C26 0.035(9) 0.012(9) 0.045(10) -0.015(7) -0.002(8) 0.012(6)
C27 0.014(8) 0.045(12) 0.047(11) -0.001(8) 0.010(7) 0.004(7)
C28 0.026(9) 0.048(14) 0.053(14) -0.008(10) 0.013(9) 0.000(8)
C29 0.037(9) 0.031(11) 0.029(9) 0.004(7) 0.015(7) 0.025(8)
C30 0.045(11) 0.029(8) 0.027(9) 0.003(8) 0.008(7) 0.018(8)
C32 0.018(7) 0.018(8) 0.032(10) 0.008(7) 0.015(7) -0.004(6)
C33 0.018(7) 0.030(8) 0.014(8) -0.001(7) 0.006(6) 0.005(6)
C34 0.011(7) 0.025(7) 0.016(9) -0.004(7) -0.006(6) -0.001(6)
C35 0.018(7) 0.034(8) 0.008(8) -0.003(6) 0.005(5) 0.005(6)
C36 0.023(7) 0.020(6) 0.011(8) 0.001(6) 0.005(5) 0.000(6)
C37 0.023(8) 0.028(11) 0.022(7) -0.003(7) 0.004(6) 0.007(8)
C38 0.032(9) 0.021(11) 0.018(7) -0.005(7) -0.001(6) 0.004(8)
C39 0.015(8) 0.051(16) 0.052(13) 0.009(11) 0.002(7) 0.000(9)
C40 0.059(11) 0.030(9) 0.021(9) 0.004(8) 0.002(8) -0.006(9)
C41 0.034(9) 0.038(11) 0.033(11) 0.010(8) 0.014(7) -0.009(8)
C42 0.090(16) 0.049(13) 0.012(11) 0.000(9) 0.010(10) 0.016(11)
C43 0.046(10) 0.024(9) 0.049(12) 0.005(8) 0.016(8) 0.024(7)
C44 0.048(9) 0.039(12) 0.080(15) 0.004(10) 0.015(10) 0.020(8)
C45 0.039(8) 0.013(7) 0.023(9) 0.005(6) 0.009(6) 0.006(6)
C46 0.025(8) 0.025(8) 0.022(9) 0.011(6) 0.007(6) 0.009(6)
C47 0.029(8) 0.020(8) 0.019(9) -0.007(7) -0.007(6) 0.006(6)
C48 0.032(8) 0.024(8) 0.006(8) -0.003(6) 0.005(6) 0.009(6)
C49 0.019(7) 0.034(8) 0.009(8) -0.008(6) 0.008(5) 0.008(6)
C50 0.021(7) 0.020(7) 0.018(9) -0.002(6) 0.004(6) 0.005(6)
C51 0.022(8) 0.032(10) 0.019(7) 0.004(7) 0.004(6) 0.008(8)
C52 0.020(9) 0.043(11) 0.029(8) 0.014(8) 0.003(7) 0.009(8)
C53 0.054(13) 0.030(10) 0.034(12) 0.008(8) 0.013(10) 0.012(10)
C54 0.033(8) 0.013(8) 0.048(12) -0.007(8) -0.002(8) 0.003(7)
C55 0.028(8) 0.031(10) 0.011(9) -0.005(7) -0.001(7) -0.009(7)
C56 0.041(11) 0.022(10) 0.027(10) -0.001(7) 0.012(8) 0.000(8)
C57 0.030(9) 0.010(9) 0.054(12) -0.008(7) 0.016(7) 0.002(6)
C58 0.039(8) 0.003(9) 0.041(11) -0.004(7) 0.006(7) -0.007(7)
C59 0.028(8) 0.011(7) 0.019(8) 0.000(6) 0.005(6) 0.002(6)
C60 0.034(8) 0.014(8) 0.005(8) 0.008(5) 0.003(5) 0.006(6)
C61 0.008(7) 0.017(8) 0.019(8) -0.007(6) 0.004(5) -0.005(5)
C62 0.018(7) 0.020(8) 0.010(8) -0.007(6) 0.007(5) 0.003(6)
C63 0.022(8) 0.007(8) 0.015(7) 0.001(5) 0.006(5) -0.002(6)
C64 0.022(8) 0.010(7) 0.014(8) 0.001(5) 0.008(5) -0.002(6)
C65 0.027(9) 0.020(10) 0.023(8) -0.002(6) -0.001(6) 0.004(7)
C66 0.036(10) 0.013(9) 0.026(9) 0.001(7) -0.006(7) 0.011(7)
C67 0.036(11) 0.030(10) 0.027(11) 0.009(8) 0.005(8) 0.011(8)
C68 0.027(8) 0.027(10) 0.015(9) 0.002(6) 0.002(6) -0.002(7)
C69 0.027(8) 0.023(11) 0.034(10) 0.000(8) 0.010(7) 0.005(7)
C70 0.039(10) 0.021(11) 0.035(12) 0.000(8) 0.000(9) 0.008(8)
C71 0.041(10) 0.022(11) 0.049(9) -0.006(8) 0.013(8) 0.007(8)
C72 0.034(10) 0.031(9) 0.051(9) 0.002(9) 0.013(8) 0.017(8)
C73 0.024(8) 0.024(9) 0.020(8) 0.000(6) 0.010(5) -0.004(6)
C74 0.023(8) 0.020(9) 0.023(9) 0.004(6) 0.005(6) 0.003(6)
C75 0.017(7) 0.018(8) 0.017(8) 0.004(6) 0.002(6) -0.001(6)
C76 0.022(8) 0.022(9) 0.024(9) -0.002(7) -0.005(6) 0.005(6)
C77 0.030(8) 0.026(8) 0.008(7) 0.006(6) 0.009(5) 0.009(7)
C78 0.023(8) 0.030(7) 0.016(8) 0.000(6) 0.013(5) 0.007(6)
C79 0.015(8) 0.024(10) 0.023(7) -0.007(7) -0.005(6) -0.009(7)
C80 0.008(7) 0.019(9) 0.024(9) -0.007(7) 0.000(6) 0.005(7)
C81 0.051(13) 0.042(12) 0.049(14) 0.017(11) 0.032(11) 0.013(10)
C82 0.035(9) 0.031(9) 0.013(9) -0.001(7) 0.006(6) 0.009(7)
C83 0.032(10) 0.027(11) 0.052(13) -0.007(8) -0.008(8) 0.008(7)
C84 0.050(13) 0.040(13) 0.038(13) 0.004(9) -0.015(10) -0.002(9)

loop_
_atom_type_symbol
_atom_type_description
_atom_type_scat_dispersion_real
_atom_type_scat_dispersion_imag
_atom_type_scat_source
C C 0.0033 0.0016 'International Tables Vol C Tables 4.2.6.8 and 6.1.1.4'
H H 0.0000 0.0000 'International Tables Vol C Tables 4.2.6.8 and 6.1.1.4'
I I -0.4742 1.8119 'International Tables Vol C Tables 4.2.6.8 and 6.1.1.4'
S S 0.1246 0.1234 'International Tables Vol C Tables 4.2.6.8 and 6.1.1.4'
O O 0.0106 0.0060 'International Tables Vol C Tables 4.2.6.8 and 6.1.1.4'

loop_
_geom_angle_atom_site_label_1
_geom_angle_atom_site_label_2
_geom_angle_atom_site_label_3
_geom_angle
I1 I2 I3 179.18(6)
I6 I5 I4 175.89(5)
I7 I8 I9 173.15(6)
I10 I11 I12 178.27(6)
I13 I14 I15 177.79(6)
I18 I17 I16 178.88(6)
C3 S1 C1B 100.9(13)
C3 S1 C1A 101.0(11)
C4 S2 C2B 103.3(12)
C4 S2 C2A 102.3(12)
C5 S3 C3 96.2(8)
C4 S4 C5 95.8(8)
C6 S5 C7 95.7(8)
C6 S6 C8 96.4(8)
C7 S7 C9 102.3(8)
C8 S8 C12 103.1(8)
C17 S9 C15B 98.5(11)
C17 S9 C15A 104.2(11)
C18 S10 C16B 102.5(10)
C18 S10 C16A 95.9(13)
C17 S11 C19 96.4(8)
C19 S12 C18 95.9(8)
C20 S13 C21 95.1(8)
C20 S14 C22 94.1(8)
C23 S15 C21 103.7(8)
C22 S16 C26 104.8(7)
C31 S17 C29 101.5(8)
C32 S18 C30 98.8(9)
C33 S19 C31 95.5(8)
C33 S20 C32 95.1(9)
C34 S21 C35 94.5(8)
C34 S22 C36 94.0(8)
C35 S23 C37 104.9(7)
C36 S24 C40 96.8(7)
C45 S25 C43 100.2(9)
C46 S26 C44 101.0(10)
C47 S27 C45 95.5(9)
C47 S28 C46 95.4(9)
C48 S29 C49 95.0(8)
C50 S30 C48 95.0(8)
C49 S31 C51 102.4(7)
C50 S32 C54 99.2(7)
C59 S33 C57 99.4(8)
C60 S34 C58 99.4(9)
C61 S35 C59 95.1(8)
C61 S36 C60 94.6(8)
C62 S37 C63 95.5(8)
C62 S38 C64 96.1(8)
C63 S39 C65 101.5(7)
C64 S40 C68 103.0(8)
C71 S41 C73 101.4(9)
C74 S42 C72 100.2(9)
C75 S43 C73 95.2(8)
C75 S44 C74 95.2(8)
C76 S45 C77 96.6(9)
C76 S46 C78 95.7(8)
C77 S47 C79 101.2(7)
C78 S48 C82 102.5(7)
C2A C1A S1 115.6(17)
C2B C1B S1 114.3(18)
C1A C2A S2 111.4(17)
C1B C2B S2 114(2)
C4 C3 S1 129.4(14)
C4 C3 S3 116.2(14)
S1 C3 S3 114.4(9)
C3 C4 S2 127.5(15)
C3 C4 S4 116.9(14)
S2 C4 S4 115.6(9)
C6 C5 S3 122.1(13)
C6 C5 S4 123.0(13)
S3 C5 S4 114.8(10)
C5 C6 S6 125.4(14)
C5 C6 S5 119.1(14)
S6 C6 S5 115.4(10)
C8 C7 S7 122.7(14)
C8 C7 S5 116.5(13)
S7 C7 S5 119.8(10)
C7 C8 S8 123.8(13)
C7 C8 S6 115.6(13)
S8 C8 S6 119.7(9)
C10 C9 S7 111.2(7)
O1 C10 C9 109.3(2)
O1 C10 C11 108.9(2)
C9 C10 C11 111.1(2)
C13 C12 S8 117.2(7)
O2 C13 C12 109.4(2)
O2 C13 C14 108.9(2)
C12 C13 C14 111.3(2)
C16A C15A S9 108.1(18)
C16B C15B S9 113.1(15)
C15A C16A S10 116.3(19)
C15B C16B S10 113.2(16)
C18 C17 S11 117.7(14)
C18 C17 S9 126.9(14)
S11 C17 S9 115.4(10)
C17 C18 S12 115.7(13)
C17 C18 S10 129.5(15)
S12 C18 S10 114.7(10)
C20 C19 S11 121.1(12)
C20 C19 S12 124.7(13)
S11 C19 S12 114.1(10)
C19 C20 S13 119.2(13)
C19 C20 S14 123.8(12)
S13 C20 S14 117.0(10)
C22 C21 S15 123.2(14)
C22 C21 S13 116.9(13)
S15 C21 S13 119.7(10)
C21 C22 S16 122.4(13)
C21 C22 S14 115.9(14)
S16 C22 S14 119.2(9)
C24 C23 S15 117.1(7)
O3 C24 C23 109.0(2)
O3 C24 C25 108.4(2)
C23 C24 C25 111.2(2)
C27 C26 S16 118.8(7)
O4 C27 C26 109.5(2)
O4 C27 C28 108.9(2)
C26 C27 C28 111.2(2)
C30 C29 S17 113.2(12)
C29 C30 S18 112.5(14)
C32 C31 S19 115.1(14)
C32 C31 S17 130.5(14)
S19 C31 S17 114.4(9)
C31 C32 S20 118.7(14)
C31 C32 S18 126.3(15)
S20 C32 S18 115.0(10)
C34 C33 S20 121.9(13)
C34 C33 S19 122.7(12)
S20 C33 S19 115.4(10)
C33 C34 S22 121.7(12)
C33 C34 S21 120.5(13)
S22 C34 S21 117.7(11)
C36 C35 S23 121.8(15)
C36 C35 S21 116.3(14)
S23 C35 S21 121.8(10)
C35 C36 S22 116.8(14)
C35 C36 S24 126.7(14)
S22 C36 S24 116.0(9)
C38 C37 S23 115.7(9)
O5 C38 C37 109.4(2)
O5 C38 C39 108.7(2)
C37 C38 C39 111.2(2)
C41 C40 S24 114.3(7)
O6 C41 C40 109.5(2)
O6 C41 C42 109.3(2)
C40 C41 C42 111.3(2)
C44 C43 S25 113.2(16)
C43 C44 S26 113.9(15)
C46 C45 S25 129.6(15)
C46 C45 S27 114.9(14)
S25 C45 S27 115.5(11)
C45 C46 S28 118.1(14)
C45 C46 S26 127.6(15)
S28 C46 S26 114.4(10)
C48 C47 S28 122.8(14)
C48 C47 S27 120.9(13)
S28 C47 S27 116.1(11)
C47 C48 S29 125.8(14)
C47 C48 S30 118.7(13)
S29 C48 S30 115.4(10)
C50 C49 S31 125.3(14)
C50 C49 S29 115.7(14)
S31 C49 S29 117.6(10)
C49 C50 S30 118.7(14)
C49 C50 S32 123.0(14)
S30 C50 S32 118.3(10)
C52 C51 S31 116.5(4)
O7 C52 C51 109.5(2)
O7 C52 C53 108.9(2)
C51 C52 C53 111.2(2)
C55 C54 S32 114.2(8)
O8 C55 C54 109.2(2)
O8 C55 C56 108.8(2)
C54 C55 C56 111.2(2)
C58 C57 S33 114.4(14)
C57 C58 S34 114.1(13)
C60 C59 S35 118.3(14)
C60 C59 S33 127.7(14)
S35 C59 S33 113.9(10)
C59 C60 S34 130.8(14)
C59 C60 S36 116.1(13)
S34 C60 S36 113.1(9)
C62 C61 S35 122.2(12)
C62 C61 S36 121.9(12)
S35 C61 S36 115.9(10)
C61 C62 S38 124.8(12)
C61 C62 S37 119.3(12)
S38 C62 S37 115.8(10)
C64 C63 S39 124.9(14)
C64 C63 S37 115.8(13)
S39 C63 S37 119.3(9)
C63 C64 S40 123.1(13)
C63 C64 S38 116.4(13)
S40 C64 S38 119.4(9)
C66 C65 S39 111.2(8)
O9 C66 C65 109.4(2)
O9 C66 C67 108.8(2)
C65 C66 C67 111.2(2)
C69 C68 S40 116.2(7)
O10 C69 C68 109.4(2)
O10 C69 C70 109.0(2)
C68 C69 C70 111.2(2)
C72 C71 S41 116.7(14)
C71 C72 S42 113.5(15)
C74 C73 S43 118.1(14)
C74 C73 S41 126.9(15)
S43 C73 S41 115.0(10)
C73 C74 S42 129.4(15)
C73 C74 S44 114.7(14)
S42 C74 S44 115.8(10)
C76 C75 S43 120.2(13)
C76 C75 S44 123.1(14)
S43 C75 S44 116.6(10)
C75 C76 S45 119.5(14)
C75 C76 S46 125.6(13)
S45 C76 S46 114.7(10)
C78 C77 S47 123.8(14)
C78 C77 S45 115.2(13)
S47 C77 S45 120.7(10)
C77 C78 S46 117.6(14)
C77 C78 S48 123.8(14)
S46 C78 S48 118.5(10)
C80 C79 S47 113.1(7)
O11 C80 C79 109.4(2)
O11 C80 C81 108.9(2)
C79 C80 C81 111.2(2)
C83 C82 S48 107.6(7)
O12 C83 C82 109.4(2)
O12 C83 C84 108.8(2)
C82 C83 C84 111.2(2)

loop_
_geom_bond_atom_site_label_1
_geom_bond_atom_site_label_2
_geom_bond_distance
I1 I2 2.923(2)
I2 I3 2.937(2)
I4 I5 2.9600(17)
I5 I6 2.8773(18)
I7 I8 2.8575(18)
I8 I9 2.9658(18)
I10 I11 2.929(2)
I11 I12 2.942(2)
I13 I14 2.895(2)
I14 I15 2.972(2)
I16 I17 2.9799(19)
I17 I18 2.882(2)
S1 C3 1.739(17)
S1 C1B 1.8000(12)
S1 C1A 1.8000(12)
S2 C4 1.732(17)
S2 C2B 1.8000(12)
S2 C2A 1.8000(12)
S3 C5 1.712(17)
S3 C3 1.748(17)
S4 C4 1.736(18)
S4 C5 1.739(16)
S5 C6 1.738(18)
S5 C7 1.749(18)
S6 C6 1.717(18)
S6 C8 1.755(17)
S7 C7 1.726(17)
S7 C9 1.834(14)
S8 C8 1.722(17)
S8 C12 1.789(11)
S9 C17 1.767(18)
S9 C15B 1.8000(12)
S9 C15A 1.7999(12)
S10 C18 1.743(18)
S10 C16B 1.8000(12)
S10 C16A 1.8001(12)
S11 C17 1.708(17)
S11 C19 1.725(17)
S12 C19 1.736(16)
S12 C18 1.739(19)
S13 C20 1.699(16)
S13 C21 1.748(18)
S14 C20 1.717(16)
S14 C22 1.777(17)
S15 C23 1.721(10)
S15 C21 1.729(17)
S16 C22 1.742(18)
S16 C26 1.787(13)
S17 C31 1.745(18)
S17 C29 1.829(17)
S18 C32 1.771(18)
S18 C30 1.80(2)
S19 C33 1.726(18)
S19 C31 1.744(17)
S20 C33 1.712(16)
S20 C32 1.718(19)
S21 C34 1.717(16)
S21 C35 1.739(19)
S22 C34 1.690(17)
S22 C36 1.757(18)
S23 C35 1.734(17)
S23 C37 1.752(12)
S24 C36 1.758(18)
S24 C40 1.802(17)
S25 C45 1.721(19)
S25 C43 1.838(19)
S26 C46 1.759(17)
S26 C44 1.82(2)
S27 C47 1.724(18)
S27 C45 1.739(18)
S28 C47 1.702(17)
S28 C46 1.715(19)
S29 C48 1.712(17)
S29 C49 1.777(18)
S30 C50 1.721(17)
S30 C48 1.742(18)
S31 C49 1.738(17)
S31 C51 1.756(6)
S32 C50 1.747(18)
S32 C54 1.766(13)
S33 C59 1.759(18)
S33 C57 1.812(19)
S34 C60 1.746(17)
S34 C58 1.785(18)
S35 C61 1.707(17)
S35 C59 1.722(18)
S36 C61 1.727(16)
S36 C60 1.752(18)
S37 C62 1.734(16)
S37 C63 1.774(17)
S38 C62 1.706(16)
S38 C64 1.762(17)
S39 C63 1.719(17)
S39 C65 1.797(13)
S40 C64 1.716(17)
S40 C68 1.756(12)
S41 C71 1.758(19)
S41 C73 1.767(19)
S42 C74 1.738(17)
S42 C72 1.80(2)
S43 C75 1.702(18)
S43 C73 1.707(18)
S44 C75 1.716(16)
S44 C74 1.746(18)
S45 C76 1.727(17)
S45 C77 1.743(19)
S46 C76 1.730(18)
S46 C78 1.733(18)
S47 C77 1.734(17)
S47 C79 1.796(12)
S48 C78 1.759(18)
S48 C82 1.824(14)
O1 C10 1.430(2)
O2 C13 1.430(2)
O3 C24 1.435(2)
O4 C27 1.430(2)
O5 C38 1.431(2)
O6 C41 1.428(2)
O7 C52 1.429(2)
O8 C55 1.430(2)
O9 C66 1.430(2)
O10 C69 1.430(2)
O11 C80 1.430(2)
O12 C83 1.430(2)
C1A C2A 1.5200(12)
C1B C2B 1.5200(12)
C3 C4 1.35(2)
C5 C6 1.37(2)
C7 C8 1.38(2)
C9 C10 1.510(2)
C10 C11 1.520(2)
C12 C13 1.510(2)
C13 C14 1.519(2)
C15A C16A 1.5200(12)
C15B C16B 1.5199(12)
C17 C18 1.36(2)
C19 C20 1.40(2)
C21 C22 1.35(2)
C23 C24 1.510(2)
C24 C25 1.521(2)
C26 C27 1.510(2)
C27 C28 1.520(2)
C29 C30 1.50(2)
C31 C32 1.34(2)
C33 C34 1.42(2)
C35 C36 1.35(2)
C37 C38 1.511(2)
C38 C39 1.520(2)
C40 C41 1.509(2)
C41 C42 1.520(2)
C43 C44 1.47(3)
C45 C46 1.37(2)
C47 C48 1.40(2)
C49 C50 1.32(2)
C51 C52 1.510(2)
C52 C53 1.520(2)
C54 C55 1.511(2)
C55 C56 1.520(2)
C57 C58 1.48(2)
C59 C60 1.32(2)
C61 C62 1.40(2)
C63 C64 1.36(2)
C65 C66 1.510(2)
C66 C67 1.520(2)
C68 C69 1.510(2)
C69 C70 1.520(2)
C71 C72 1.50(3)
C73 C74 1.37(2)
C75 C76 1.38(2)
C77 C78 1.37(2)
C79 C80 1.510(2)
C80 C81 1.519(2)
C82 C83 1.510(2)
C83 C84 1.520(2)

loop_
_geom_hbond_atom_site_label_D
_geom_hbond_atom_site_label_H
_geom_hbond_atom_site_label_A
_geom_hbond_distance_DH
_geom_hbond_distance_HA
_geom_hbond_distance_DA
_geom_hbond_angle_DHA
_geom_hbond_site_symmetry_A
O1 H1 I16 0.819 2.728 3.522(10) 164.0 1_654
O2 H2 O5 0.883 2.201 2.832(16) 128.1 1_655
O3 H3 O6 0.896 1.919 2.781(10) 160.6 1_545
O5 H5 O4 0.785 2.175 2.914(13) 156.9 1_465
O6 H6 O9 0.8496 1.8997 2.7422(18) 171.1 1_655
O7 H7 O12 0.860 1.859 2.704(15) 166.8 1_655
O8 H8 O3 0.804 1.821 2.594(16) 160.7 1_455
O10 H10 O7 0.842 1.963 2.777(13) 162.3 1_565
O11 H11 O2 0.870 2.074 2.940(13) 173.0 1_456

loop_
_geom_torsion_atom_site_label_1
_geom_torsion_atom_site_label_2
_geom_torsion_atom_site_label_3
_geom_torsion_atom_site_label_4
_geom_torsion
C3 S1 C1A C2A 45(3)
C1B S1 C1A C2A -47(3)
C3 S1 C1B C2B -49(3)
C1A S1 C1B C2B 43(2)
S1 C1A C2A S2 -70(3)
C4 S2 C2A C1A 50(2)
C2B S2 C2A C1A -45(2)
S1 C1B C2B S2 68(3)
C4 S2 C2B C1B -44(3)
C2A S2 C2B C1B 47(2)
C1B S1 C3 C4 16(2)
C1A S1 C3 C4 -10(2)
C1B S1 C3 S3 -162.4(12)
C1A S1 C3 S3 172.1(12)
C5 S3 C3 C4 3.4(15)
C5 S3 C3 S1 -178.3(9)
S1 C3 C4 S2 0(3)
S3 C3 C4 S2 178.2(10)
S1 C3 C4 S4 179.7(10)
S3 C3 C4 S4 -2.3(19)
C2B S2 C4 C3 10(2)
C2A S2 C4 C3 -17(2)
C2B S2 C4 S4 -169.2(13)
C2A S2 C4 S4 163.2(12)
C5 S4 C4 C3 0.0(16)
C5 S4 C4 S2 179.5(10)
C3 S3 C5 C6 -178.9(15)
C3 S3 C5 S4 -3.3(10)
C4 S4 C5 C6 177.9(16)
C4 S4 C5 S3 2.4(11)
S3 C5 C6 S6 178.8(10)
S4 C5 C6 S6 4(2)
S3 C5 C6 S5 -3(2)
S4 C5 C6 S5 -178.0(9)
C8 S6 C6 C5 171.8(17)
C8 S6 C6 S5 -6.6(12)
C7 S5 C6 C5 -172.2(15)
C7 S5 C6 S6 6.4(12)
C9 S7 C7 C8 146.4(14)
C9 S7 C7 S5 -45.0(12)
C6 S5 C7 C8 -3.4(15)
C6 S5 C7 S7 -172.6(11)
S7 C7 C8 S8 -1(2)
S5 C7 C8 S8 -169.4(9)
S7 C7 C8 S6 168.3(10)
S5 C7 C8 S6 -0.6(18)
C12 S8 C8 C7 -128.4(14)
C12 S8 C8 S6 63.3(11)
C6 S6 C8 C7 4.3(14)
C6 S6 C8 S8 173.6(10)
C7 S7 C9 C10 -78.2(10)
S7 C9 C10 O1 -53.5(10)
S7 C9 C10 C11 -173.8(10)
C8 S8 C12 C13 63.3(11)
S8 C12 C13 O2 177.8(10)
S8 C12 C13 C14 57.3(10)
C17 S9 C15A C16A -41(2)
C15B S9 C15A C16A 41.3(18)
C17 S9 C15B C16B 58(2)
C15A S9 C15B C16B -46(2)
S9 C15A C16A S10 76(3)
C18 S10 C16A C15A -61(3)
C16B S10 C16A C15A 46(2)
S9 C15B C16B S10 -72(3)
C18 S10 C16B C15B 39(2)
C16A S10 C16B C15B -38(2)
C19 S11 C17 C18 -1.8(16)
C19 S11 C17 S9 178.7(10)
C15B S9 C17 C18 -22.4(19)
C15A S9 C17 C18 7(2)
C15B S9 C17 S11 157.0(12)
C15A S9 C17 S11 -173.3(13)
S11 C17 C18 S12 -1(2)
S9 C17 C18 S12 178.7(10)
S11 C17 C18 S10 179.8(11)
S9 C17 C18 S10 -1(3)
C19 S12 C18 C17 2.8(16)
C19 S12 C18 S10 -177.6(10)
C16B S10 C18 C17 -4(2)
C16A S10 C18 C17 22(2)
C16B S10 C18 S12 176.8(12)
C16A S10 C18 S12 -157.9(13)
C17 S11 C19 C20 -179.9(14)
C17 S11 C19 S12 3.6(11)
C18 S12 C19 C20 179.7(15)
C18 S12 C19 S11 -3.9(11)
S11 C19 C20 S13 0.8(19)
S12 C19 C20 S13 176.9(9)
S11 C19 C20 S14 -176.9(8)
S12 C19 C20 S14 -1(2)
C21 S13 C20 C19 173.0(13)
C21 S13 C20 S14 -9.1(10)
C22 S14 C20 C19 -172.3(14)
C22 S14 C20 S13 9.9(10)
C23 S15 C21 C22 -146.1(14)
C23 S15 C21 S13 39.5(11)
C20 S13 C21 C22 4.1(14)
C20 S13 C21 S15 178.9(10)
S15 C21 C22 S16 -11(2)
S13 C21 C22 S16 163.9(9)
S15 C21 C22 S14 -172.5(9)
S13 C21 C22 S14 2.0(17)
C26 S16 C22 C21 126.4(14)
C26 S16 C22 S14 -72.3(10)
C20 S14 C22 C21 -7.0(13)
C20 S14 C22 S16 -169.5(10)
C21 S15 C23 C24 55.6(11)
S15 C23 C24 O3 174.8(10)
S15 C23 C24 C25 55.4(11)
C22 S16 C26 C27 -72.7(11)
S16 C26 C27 O4 -45.5(11)
S16 C26 C27 C28 -165.8(10)
C31 S17 C29 C30 39.7(16)
S17 C29 C30 S18 -72.8(16)
C32 S18 C30 C29 59.1(14)
C33 S19 C31 C32 2.6(14)
C33 S19 C31 S17 -177.7(9)
C29 S17 C31 C32 -3.9(19)
C29 S17 C31 S19 176.4(9)
S19 C31 C32 S20 0.0(19)
S17 C31 C32 S20 -179.7(10)
S19 C31 C32 S18 179.7(9)
S17 C31 C32 S18 0(3)
C33 S20 C32 C31 -2.6(15)
C33 S20 C32 S18 177.6(9)
C30 S18 C32 C31 -23.3(17)
C30 S18 C32 S20 156.4(10)
C32 S20 C33 C34 -174.3(14)
C32 S20 C33 S19 4.4(11)
C31 S19 C33 C34 174.3(15)
C31 S19 C33 S20 -4.4(11)
S20 C33 C34 S22 0(2)
S19 C33 C34 S22 -178.4(9)
S20 C33 C34 S21 176.8(9)
S19 C33 C34 S21 -2(2)
C36 S22 C34 C33 168.8(15)
C36 S22 C34 S21 -8.0(11)
C35 S21 C34 C33 -171.1(14)
C35 S21 C34 S22 5.7(11)
C37 S23 C35 C36 149.4(13)
C37 S23 C35 S21 -33.9(12)
C34 S21 C35 C36 0.1(14)
C34 S21 C35 S23 -176.8(11)
S23 C35 C36 S22 171.3(9)
S21 C35 C36 S22 -5.6(18)
S23 C35 C36 S24 0(2)
S21 C35 C36 S24 -177.2(9)
C34 S22 C36 C35 8.1(14)
C34 S22 C36 S24 -179.5(10)
C40 S24 C36 C35 -78.5(16)
C40 S24 C36 S22 109.9(9)
C35 S23 C37 C38 -90.5(10)
S23 C37 C38 O5 -158.3(9)
S23 C37 C38 C39 81.6(10)
C36 S24 C40 C41 -155.7(8)
S24 C40 C41 O6 69.2(8)
S24 C40 C41 C42 -51.8(9)
C45 S25 C43 C44 50.7(16)
S25 C43 C44 S26 -72.3(19)
C46 S26 C44 C43 46.6(19)
C43 S25 C45 C46 -13.5(19)
C43 S25 C45 S27 165.6(10)
C47 S27 C45 C46 -0.7(15)
C47 S27 C45 S25 -179.9(11)
S25 C45 C46 S28 178.7(11)
S27 C45 C46 S28 -0.4(19)
S25 C45 C46 S26 -3(3)
S27 C45 C46 S26 177.9(10)
C47 S28 C46 C45 1.2(16)
C47 S28 C46 S26 -177.2(10)
C44 S26 C46 C45 -9.0(19)
C44 S26 C46 S28 169.3(11)
C46 S28 C47 C48 -177.5(16)
C46 S28 C47 S27 -1.7(12)
C45 S27 C47 C48 177.4(16)
C45 S27 C47 S28 1.5(12)
S28 C47 C48 S29 177.3(10)
S27 C47 C48 S29 2(2)
S28 C47 C48 S30 -3(2)
S27 C47 C48 S30 -178.7(10)
C49 S29 C48 C47 177.0(16)
C49 S29 C48 S30 -2.6(11)
C50 S30 C48 C47 -178.0(15)
C50 S30 C48 S29 1.7(11)
C51 S31 C49 C50 -137.0(15)
C51 S31 C49 S29 57.6(10)
C48 S29 C49 C50 2.9(14)
C48 S29 C49 S31 169.7(10)
S31 C49 C50 S30 -167.9(10)
S29 C49 C50 S30 -2.2(19)
S31 C49 C50 S32 12(2)
S29 C49 C50 S32 177.6(9)
C48 S30 C50 C49 0.4(16)
C48 S30 C50 S32 -179.5(10)
C54 S32 C50 C49 156.3(15)
C54 S32 C50 S30 -23.8(12)
C49 S31 C51 C52 74.0(10)
S31 C51 C52 O7 -169.4(9)
S31 C51 C52 C53 70.2(10)
C50 S32 C54 C55 -178.8(10)
S32 C54 C55 O8 -173.8(10)
S32 C54 C55 C56 66.1(10)
C59 S33 C57 C58 -48.2(15)
S33 C57 C58 S34 73.1(16)
C60 S34 C58 C57 -48.1(16)
C61 S35 C59 C60 0.8(15)
C61 S35 C59 S33 178.9(9)
C57 S33 C59 C60 10.8(18)
C57 S33 C59 S35 -167.2(10)
S35 C59 C60 S34 -178.3(10)
S33 C59 C60 S34 4(3)
S35 C59 C60 S36 -0.2(19)
S33 C59 C60 S36 -178.0(10)
C58 S34 C60 C59 10.8(19)
C58 S34 C60 S36 -167.3(9)
C61 S36 C60 C59 -0.6(15)
C61 S36 C60 S34 177.9(9)
C59 S35 C61 C62 -179.1(14)
C59 S35 C61 S36 -1.2(11)
C60 S36 C61 C62 179.0(14)
C60 S36 C61 S35 1.1(10)
S35 C61 C62 S38 173.4(9)
S36 C61 C62 S38 -4(2)
S35 C61 C62 S37 -4(2)
S36 C61 C62 S37 178.1(8)
C64 S38 C62 C61 176.2(15)
C64 S38 C62 S37 -6.2(10)
C63 S37 C62 C61 -176.7(13)
C63 S37 C62 S38 5.6(10)
C65 S39 C63 C64 167.6(14)
C65 S39 C63 S37 -15.1(11)
C62 S37 C63 C64 -2.4(14)
C62 S37 C63 S39 180.0(10)
S39 C63 C64 S40 8(2)
S37 C63 C64 S40 -169.2(9)
S39 C63 C64 S38 176.0(9)
S37 C63 C64 S38 -1.4(17)
C68 S40 C64 C63 -137.4(13)
C68 S40 C64 S38 55.2(10)
C62 S38 C64 C63 4.6(14)
C62 S38 C64 S40 172.8(10)
C63 S39 C65 C66 177.0(8)
S39 C65 C66 O9 -163.3(7)
S39 C65 C66 C67 76.6(8)
C64 S40 C68 C69 75.4(10)
S40 C68 C69 O10 -173.3(10)
S40 C68 C69 C70 66.4(10)
C73 S41 C71 C72 -44.6(18)
S41 C71 C72 S42 70.6(18)
C74 S42 C72 C71 -49.1(15)
C75 S43 C73 C74 -2.4(15)
C75 S43 C73 S41 177.5(10)
C71 S41 C73 C74 8.5(18)
C71 S41 C73 S43 -171.3(10)
S43 C73 C74 S42 -178.5(10)
S41 C73 C74 S42 2(3)
S43 C73 C74 S44 0.5(19)
S41 C73 C74 S44 -179.3(10)
C72 S42 C74 C73 15.3(19)
C72 S42 C74 S44 -163.6(10)
C75 S44 C74 C73 1.7(14)
C75 S44 C74 S42 -179.2(10)
C73 S43 C75 C76 -178.8(15)
C73 S43 C75 S44 3.5(11)
C74 S44 C75 C76 179.1(16)
C74 S44 C75 S43 -3.3(11)
S43 C75 C76 S45 3(2)
S44 C75 C76 S45 -179.9(9)
S43 C75 C76 S46 177.1(10)
S44 C75 C76 S46 -5(2)
C77 S45 C76 C75 170.5(15)
C77 S45 C76 S46 -4.6(12)
C78 S46 C76 C75 -170.8(17)
C78 S46 C76 S45 4.0(12)
C79 S47 C77 C78 -152.3(14)
C79 S47 C77 S45 34.9(11)
C76 S45 C77 C78 3.6(14)
C76 S45 C77 S47 177.0(11)
S47 C77 C78 S46 -174.6(9)
S45 C77 C78 S46 -1.4(18)
S47 C77 C78 S48 3(2)
S45 C77 C78 S48 175.7(9)
C76 S46 C78 C77 -1.5(15)
C76 S46 C78 S48 -178.9(10)
C82 S48 C78 C77 84.6(15)
C82 S48 C78 S46 -98.3(10)
C77 S47 C79 C80 69.0(10)
S47 C79 C80 O11 -162.7(8)
S47 C79 C80 C81 76.9(9)
C78 S48 C82 C83 133.8(9)
S48 C82 C83 O12 -66.3(9)
S48 C82 C83 C84 173.5(9)
